data_1543620
loop_
_publ_author_name
'Anderer, Carolin'
'N\"ather, Christian'
'Bensch, Wolfgang'

_publ_section_title
;
 Bis(2,2':6',2''-terpyridine-\k^3^<i>N</i>,<i>N</i>',<i>N</i>'')nickel(II)
 bis(perchlorate) hemihydrate
;
_journal_coeditor_code SU4053
_journal_issue 7
_journal_name_full IUCrData
_journal_page_first x161009
_journal_paper_doi 10.1107/S2414314616010099
_journal_volume 1
_journal_year 2016
_chemical_formula_iupac '[Ni (C15 H11 N3)2] (Cl O4)2, 0.5H2 O'
_chemical_formula_moiety 'C30 H22 N6 Ni 2+, 2(Cl O4 -), 0.5(H2 O)'
_chemical_formula_sum 'C30 H23 Cl2 N6 Ni O8.5'
_chemical_formula_weight 733.15
_chemical_name_systematic
;
Bis(2,2':6',2''-terpyridine-\k^3^<i>N</i>,<i>N</i>',<i>N</i>'')nickel(II)
bis(perchlorate) hemihydrate
;
_space_group_crystal_system monoclinic
_space_group_IT_number 14
_space_group_name_Hall '-P 2yn'
_space_group_name_H-M_alt 'P 1 21/n 1'
_symmetry_space_group_name_Hall '-P 2yn'
_symmetry_space_group_name_H-M 'P 1 21/n 1'
_atom_sites_solution_hydrogens mixed
_audit_creation_method SHELXL-2014
_cell_angle_alpha 90
_cell_angle_beta 94.150(2)
_cell_angle_gamma 90
_cell_formula_units_Z 4
_cell_length_a 8.7733(2)
_cell_length_b 8.8342(2)
_cell_length_c 39.4158(10)
_cell_measurement_reflns_used 31108
_cell_measurement_temperature 150(2)
_cell_measurement_theta_max 24.590
_cell_measurement_theta_min 1.036
_cell_volume 3046.92(12)
_computing_cell_refinement
;
X-AREA (Stoe & Cie, 2008)
;
_computing_data_collection
;
X-AREA (Stoe & Cie, 2008)
;
_computing_data_reduction
;
X-RED32 (Stoe & Cie, 2008)
;
_computing_molecular_graphics
;
XP in SHELXTL (Sheldrick, 2008) and DIAMOND (Brandenburg, 1999)
;
_computing_publication_material
;
publCIF (Westrip, 2010)
;
_computing_structure_refinement
;
SHELXL2013 (Sheldrick, 2015)
;
_computing_structure_solution
;
SHELXS97 (Sheldrick, 2008)
;
_diffrn_ambient_temperature 150(2)
_diffrn_measured_fraction_theta_full 0.925
_diffrn_measured_fraction_theta_max 0.995
_diffrn_measurement_device_type 'Stoe IPDS-2'
_diffrn_measurement_method 'Omega scans'
_diffrn_radiation_type MoK\a
_diffrn_radiation_wavelength 0.71073
_diffrn_reflns_av_R_equivalents 0.0470
_diffrn_reflns_limit_h_max 10
_diffrn_reflns_limit_h_min -10
_diffrn_reflns_limit_k_max 10
_diffrn_reflns_limit_k_min -10
_diffrn_reflns_limit_l_max 46
_diffrn_reflns_limit_l_min -46
_diffrn_reflns_number 31108
_diffrn_reflns_theta_full 25.242
_diffrn_reflns_theta_max 24.590
_diffrn_reflns_theta_min 1.036
_exptl_absorpt_coefficient_mu 0.877
_exptl_absorpt_correction_type none
_exptl_crystal_colour red
_exptl_crystal_density_diffrn 1.598
_exptl_crystal_description block
_exptl_crystal_F_000 1500
_exptl_crystal_size_max 0.1
_exptl_crystal_size_mid 0.08
_exptl_crystal_size_min 0.07
_refine_diff_density_max 0.413
_refine_diff_density_min -0.353
_refine_ls_extinction_coef 0.0049(7)
_refine_ls_extinction_expression Fc^*^=kFc[1+0.001xFc^2^\l^3^/sin(2\q)]^-1/4^
_refine_ls_extinction_method
;
SHELXL2013 (Sheldrick, 2015)
;
_refine_ls_goodness_of_fit_ref 1.051
_refine_ls_hydrogen_treatment constr
_refine_ls_matrix_type full
_refine_ls_number_parameters 436
_refine_ls_number_reflns 5107
_refine_ls_number_restraints 0
_refine_ls_restrained_S_all 1.051
_refine_ls_R_factor_all 0.0432
_refine_ls_R_factor_gt 0.0390
_refine_ls_shift/su_max 0.001
_refine_ls_shift/su_mean 0.000
_refine_ls_structure_factor_coef Fsqd
_refine_ls_weighting_details 'w=1/[\s^2^(Fo^2^)+(0.0634P)^2^+1.5903P] where P=(Fo^2^+2Fc^2^)/3'
_refine_ls_weighting_scheme calc
_refine_ls_wR_factor_gt 0.1037
_refine_ls_wR_factor_ref 0.1068
_reflns_number_gt 4629
_reflns_number_total 5107
_reflns_threshold_expression 'I > 2\s(I)'
_cod_data_source_file su4053sup1.cif
_cod_data_source_block I
_cod_depositor_comments 'Adding full bibliography for 1543620.cif.'
_cod_original_formula_sum 'C30 H23 Cl2 N6 Ni O8.50'
_cod_database_code 1543620
_cod_database_fobs_code 1543620
_shelx_space_group_comment
;
The symmetry employed for this shelxl refinement is uniquely defined
by the following loop, which should always be used as a source of
symmetry information in preference to the above space-group names.
They are only intended as comments.
;
_shelxl_version_number 2.014

loop_
_space_group_symop_operation_xyz
'x, y, z'
'-x+1/2, y+1/2, -z+1/2'
'-x, -y, -z'
'x-1/2, -y-1/2, z-1/2'

loop_
_atom_site_type_symbol
_atom_site_label
_atom_site_fract_x
_atom_site_fract_y
_atom_site_fract_z
_atom_site_U_iso_or_equiv
_atom_site_adp_type
_atom_site_calc_flag
_atom_site_occupancy
Ni Ni1 0.64470(3) 0.32729(3) 0.37211(2) 0.03402(14) Uani d 1
N N1 0.4214(2) 0.2406(2) 0.36311(5) 0.0367(5) Uani d 1
N N2 0.6094(2) 0.3488(2) 0.32166(5) 0.0366(5) Uani d 1
N N3 0.8557(2) 0.4161(2) 0.35825(5) 0.0377(5) Uani d 1
C C1 0.3333(3) 0.1807(3) 0.38621(7) 0.0405(6) Uani d 1
H H1 0.3671 0.1865 0.4096 0.049 Uiso calc 1
C C2 0.1955(3) 0.1112(3) 0.37714(7) 0.0462(6) Uani d 1
H H2 0.1355 0.0697 0.3940 0.055 Uiso calc 1
C C3 0.1470(3) 0.1030(3) 0.34324(8) 0.0510(7) Uani d 1
H H3 0.0529 0.0550 0.3364 0.061 Uiso calc 1
C C4 0.2352(3) 0.1647(3) 0.31918(7) 0.0457(6) Uani d 1
H H4 0.2030 0.1594 0.2957 0.055 Uiso calc 1
C C5 0.3716(3) 0.2343(3) 0.32991(6) 0.0387(5) Uani d 1
C C6 0.4745(3) 0.3055(3) 0.30633(6) 0.0387(5) Uani d 1
C C7 0.4415(3) 0.3280(3) 0.27179(7) 0.0460(6) Uani d 1
H H7 0.3457 0.2986 0.2611 0.055 Uiso calc 1
C C8 0.5519(3) 0.3946(3) 0.25334(7) 0.0492(6) Uani d 1
H H8 0.5320 0.4107 0.2296 0.059 Uiso calc 1
C C9 0.6910(3) 0.4380(3) 0.26923(7) 0.0455(6) Uani d 1
H H9 0.7670 0.4837 0.2567 0.055 Uiso calc 1
C C10 0.7167(3) 0.4133(3) 0.30368(6) 0.0385(5) Uani d 1
C C11 0.8586(3) 0.4522(3) 0.32483(6) 0.0388(5) Uani d 1
C C12 0.9847(3) 0.5194(3) 0.31204(7) 0.0447(6) Uani d 1
H H12 0.9841 0.5449 0.2886 0.054 Uiso calc 1
C C13 1.1117(3) 0.5490(3) 0.33388(8) 0.0499(7) Uani d 1
H H13 1.1991 0.5962 0.3257 0.060 Uiso calc 1
C C14 1.1105(3) 0.5093(3) 0.36773(7) 0.0466(6) Uani d 1
H H14 1.1972 0.5274 0.3830 0.056 Uiso calc 1
C C15 0.9805(3) 0.4427(3) 0.37890(7) 0.0410(6) Uani d 1
H H15 0.9799 0.4148 0.4022 0.049 Uiso calc 1
N N21 0.5653(2) 0.5392(2) 0.38896(5) 0.0373(5) Uani d 1
N N22 0.6842(2) 0.3128(2) 0.42262(5) 0.0355(4) Uani d 1
N N23 0.7339(2) 0.1055(2) 0.37814(5) 0.0376(5) Uani d 1
C C21 0.5004(3) 0.6500(3) 0.36951(7) 0.0401(6) Uani d 1
H H21 0.4927 0.6377 0.3455 0.048 Uiso calc 1
C C22 0.4445(3) 0.7810(3) 0.38307(7) 0.0461(6) Uani d 1
H H22 0.3987 0.8569 0.3686 0.055 Uiso calc 1
C C23 0.4558(3) 0.8001(3) 0.41779(8) 0.0497(7) Uani d 1
H H23 0.4172 0.8891 0.4276 0.060 Uiso calc 1
C C24 0.5246(3) 0.6873(3) 0.43832(7) 0.0457(6) Uani d 1
H H24 0.5351 0.6990 0.4623 0.055 Uiso calc 1
C C25 0.5774(3) 0.5578(3) 0.42313(6) 0.0386(5) Uani d 1
C C26 0.6493(3) 0.4290(3) 0.44239(6) 0.0385(5) Uani d 1
C C27 0.6803(3) 0.4232(3) 0.47740(7) 0.0457(6) Uani d 1
H H27 0.6565 0.5064 0.4914 0.055 Uiso calc 1
C C28 0.7466(3) 0.2937(3) 0.49150(7) 0.0489(6) Uani d 1
H H28 0.7677 0.2870 0.5154 0.059 Uiso calc 1
C C29 0.7823(3) 0.1735(3) 0.47092(7) 0.0448(6) Uani d 1
H H29 0.8280 0.0842 0.4804 0.054 Uiso calc 1
C C30 0.7498(3) 0.1868(3) 0.43622(7) 0.0385(6) Uani d 1
C C31 0.7804(3) 0.0699(3) 0.41065(6) 0.0378(5) Uani d 1
C C32 0.8504(3) -0.0664(3) 0.41903(7) 0.0440(6) Uani d 1
H H32 0.8837 -0.0885 0.4420 0.053 Uiso calc 1
C C33 0.8715(3) -0.1704(3) 0.39353(8) 0.0493(7) Uani d 1
H H33 0.9208 -0.2642 0.3987 0.059 Uiso calc 1
C C34 0.8201(3) -0.1362(3) 0.36048(7) 0.0460(6) Uani d 1
H H34 0.8312 -0.2070 0.3427 0.055 Uiso calc 1
C C35 0.7523(3) 0.0024(3) 0.35372(7) 0.0403(6) Uani d 1
H H35 0.7172 0.0259 0.3310 0.048 Uiso calc 1
Cl Cl1 0.21251(8) 0.20342(8) 0.47263(2) 0.04847(19) Uani d 1
O O1 0.1600(3) 0.2159(3) 0.50604(5) 0.0631(6) Uani d 1
O O2 0.3705(3) 0.2339(4) 0.47414(7) 0.0918(9) Uani d 1
O O3 0.1348(4) 0.3097(3) 0.45068(7) 0.0924(9) Uani d 1
O O4 0.1820(3) 0.0561(3) 0.45948(6) 0.0825(8) Uani d 1
Cl Cl2 0.48296(8) 0.82419(8) 0.27874(2) 0.0496(2) Uani d 1
O O11 0.6161(2) 0.7635(3) 0.29712(5) 0.0585(5) Uani d 1
O O12 0.4709(3) 0.7648(3) 0.24492(6) 0.0734(7) Uani d 1
O O13 0.4980(3) 0.9858(2) 0.27707(6) 0.0628(6) Uani d 1
O O14 0.3498(3) 0.7874(4) 0.29620(7) 0.0866(9) Uani d 1
O O21 0.0023(5) 0.5946(5) 0.45066(10) 0.0582(10) Uani d 0.5
H H21A 0.0460 0.5156 0.4582 0.049(17) Uiso d 0.5
H H21B -0.0185 0.6406 0.4684 0.07(2) Uiso d 0.5

loop_
_atom_site_aniso_label
_atom_site_aniso_U_11
_atom_site_aniso_U_22
_atom_site_aniso_U_33
_atom_site_aniso_U_12
_atom_site_aniso_U_13
_atom_site_aniso_U_23
Ni1 0.0341(2) 0.0325(2) 0.0354(2) -0.00023(12) 0.00246(13) 0.00065(12)
N1 0.0369(10) 0.0337(11) 0.0396(11) 0.0023(9) 0.0036(8) 0.0005(9)
N2 0.0376(11) 0.0320(10) 0.0407(11) 0.0006(8) 0.0053(9) -0.0008(8)
N3 0.0371(10) 0.0336(11) 0.0427(11) 0.0018(9) 0.0045(9) -0.0002(9)
C1 0.0405(13) 0.0373(13) 0.0439(14) 0.0008(10) 0.0058(11) 0.0009(11)
C2 0.0388(13) 0.0462(15) 0.0546(16) -0.0018(12) 0.0104(11) -0.0004(13)
C3 0.0361(13) 0.0532(17) 0.0635(18) -0.0058(12) 0.0033(12) -0.0048(14)
C4 0.0400(14) 0.0490(16) 0.0474(15) -0.0003(11) -0.0013(11) -0.0031(12)
C5 0.0357(12) 0.0365(13) 0.0436(14) 0.0025(10) 0.0011(10) -0.0006(11)
C6 0.0387(13) 0.0357(13) 0.0414(14) 0.0024(10) 0.0011(10) -0.0016(10)
C7 0.0491(15) 0.0470(16) 0.0407(14) 0.0033(12) -0.0043(12) 0.0016(11)
C8 0.0591(17) 0.0502(16) 0.0382(14) 0.0047(13) 0.0017(12) 0.0033(12)
C9 0.0516(15) 0.0457(15) 0.0402(14) 0.0019(12) 0.0102(11) 0.0045(11)
C10 0.0400(13) 0.0335(12) 0.0425(13) 0.0024(10) 0.0061(10) -0.0005(10)
C11 0.0420(13) 0.0311(12) 0.0440(14) 0.0024(10) 0.0076(10) -0.0005(10)
C12 0.0467(14) 0.0404(14) 0.0484(14) -0.0030(11) 0.0130(11) -0.0022(12)
C13 0.0436(14) 0.0426(15) 0.0653(18) -0.0052(12) 0.0163(13) -0.0034(13)
C14 0.0374(13) 0.0431(15) 0.0594(17) -0.0023(11) 0.0036(11) -0.0054(12)
C15 0.0388(13) 0.0373(14) 0.0468(14) 0.0017(11) 0.0021(11) -0.0023(11)
N21 0.0366(10) 0.0354(11) 0.0401(11) -0.0023(8) 0.0045(8) 0.0009(9)
N22 0.0341(10) 0.0323(10) 0.0403(11) -0.0006(8) 0.0038(8) 0.0001(8)
N23 0.0353(10) 0.0361(11) 0.0414(11) -0.0021(9) 0.0023(8) -0.0002(9)
C21 0.0385(13) 0.0379(13) 0.0439(14) -0.0006(10) 0.0024(11) 0.0051(11)
C22 0.0441(14) 0.0358(14) 0.0582(17) 0.0043(11) 0.0019(12) 0.0046(12)
C23 0.0521(15) 0.0382(14) 0.0590(17) 0.0051(12) 0.0063(13) -0.0046(12)
C24 0.0475(15) 0.0430(15) 0.0469(15) 0.0000(12) 0.0060(12) -0.0038(12)
C25 0.0378(12) 0.0356(13) 0.0426(13) -0.0017(10) 0.0050(10) -0.0009(10)
C26 0.0363(12) 0.0379(13) 0.0416(13) -0.0036(10) 0.0046(10) -0.0007(11)
C27 0.0501(15) 0.0466(15) 0.0403(14) -0.0015(12) 0.0035(11) -0.0035(11)
C28 0.0516(15) 0.0566(17) 0.0380(14) 0.0006(13) 0.0007(12) 0.0038(12)
C29 0.0491(15) 0.0432(15) 0.0418(14) 0.0030(11) 0.0020(12) 0.0066(11)
C30 0.0353(12) 0.0374(13) 0.0428(14) -0.0029(10) 0.0032(10) 0.0025(10)
C31 0.0348(12) 0.0344(13) 0.0442(14) -0.0024(10) 0.0032(10) 0.0003(10)
C32 0.0412(13) 0.0394(14) 0.0510(15) 0.0009(11) -0.0004(11) 0.0062(12)
C33 0.0459(15) 0.0358(14) 0.0654(18) 0.0050(11) -0.0009(13) 0.0005(12)
C34 0.0420(14) 0.0385(14) 0.0573(16) 0.0003(11) 0.0038(12) -0.0079(12)
C35 0.0375(12) 0.0382(14) 0.0450(14) -0.0021(10) 0.0023(10) -0.0038(11)
Cl1 0.0498(4) 0.0530(4) 0.0425(4) -0.0029(3) 0.0024(3) 0.0012(3)
O1 0.0762(14) 0.0714(14) 0.0434(11) 0.0017(12) 0.0152(10) 0.0032(10)
O2 0.0523(13) 0.148(3) 0.0765(17) -0.0239(16) 0.0113(12) -0.0276(18)
O3 0.121(2) 0.095(2) 0.0606(15) 0.0389(17) 0.0048(15) 0.0256(14)
O4 0.123(2) 0.0598(15) 0.0651(14) -0.0260(14) 0.0079(14) -0.0111(12)
Cl2 0.0536(4) 0.0471(4) 0.0472(4) -0.0079(3) -0.0026(3) 0.0082(3)
O11 0.0604(12) 0.0606(13) 0.0524(12) 0.0031(10) -0.0095(9) 0.0025(10)
O12 0.1052(18) 0.0608(14) 0.0502(12) -0.0133(13) -0.0219(12) -0.0002(11)
O13 0.0817(15) 0.0422(11) 0.0671(13) 0.0034(10) 0.0240(11) 0.0037(10)
O14 0.0584(14) 0.115(2) 0.0859(18) -0.0224(14) 0.0042(12) 0.0435(16)
O21 0.072(3) 0.054(3) 0.048(2) 0.009(2) -0.002(2) -0.005(2)

loop_
_atom_type_symbol
_atom_type_description
_atom_type_scat_dispersion_real
_atom_type_scat_dispersion_imag
_atom_type_scat_source
C C 0.0033 0.0016 'International Tables Vol C Tables 4.2.6.8 and 6.1.1.4'
H H 0.0000 0.0000 'International Tables Vol C Tables 4.2.6.8 and 6.1.1.4'
N N 0.0061 0.0033 'International Tables Vol C Tables 4.2.6.8 and 6.1.1.4'
O O 0.0106 0.0060 'International Tables Vol C Tables 4.2.6.8 and 6.1.1.4'
Ni Ni 0.3393 1.1124 'International Tables Vol C Tables 4.2.6.8 and 6.1.1.4'
Cl Cl 0.1484 0.1585 'International Tables Vol C Tables 4.2.6.8 and 6.1.1.4'

loop_
_geom_angle_atom_site_label_1
_geom_angle_atom_site_label_2
_geom_angle_atom_site_label_3
_geom_angle
N2 Ni1 N22 177.92(8)
N2 Ni1 N1 78.00(8)
N22 Ni1 N1 103.66(8)
N2 Ni1 N23 103.24(8)
N22 Ni1 N23 78.06(8)
N1 Ni1 N23 90.81(8)
N2 Ni1 N3 77.50(8)
N22 Ni1 N3 100.87(8)
N1 Ni1 N3 155.42(8)
N23 Ni1 N3 92.80(8)
N2 Ni1 N21 101.35(8)
N22 Ni1 N21 77.40(8)
N1 Ni1 N21 92.94(8)
N23 Ni1 N21 155.37(8)
N3 Ni1 N21 93.82(8)
C1 N1 C5 118.6(2)
C1 N1 Ni1 126.96(17)
C5 N1 Ni1 114.14(16)
C6 N2 C10 120.7(2)
C6 N2 Ni1 119.19(17)
C10 N2 Ni1 120.03(17)
C15 N3 C11 118.5(2)
C15 N3 Ni1 126.92(18)
C11 N3 Ni1 114.51(16)
N1 C1 C2 122.4(2)
N1 C1 H1 118.8
C2 C1 H1 118.8
C3 C2 C1 118.6(2)
C3 C2 H2 120.7
C1 C2 H2 120.7
C2 C3 C4 119.9(3)
C2 C3 H3 120.1
C4 C3 H3 120.1
C3 C4 C5 118.8(3)
C3 C4 H4 120.6
C5 C4 H4 120.6
N1 C5 C4 121.7(2)
N1 C5 C6 114.9(2)
C4 C5 C6 123.3(2)
N2 C6 C7 121.0(2)
N2 C6 C5 113.3(2)
C7 C6 C5 125.7(2)
C8 C7 C6 118.3(3)
C8 C7 H7 120.9
C6 C7 H7 120.9
C7 C8 C9 120.5(3)
C7 C8 H8 119.8
C9 C8 H8 119.8
C10 C9 C8 118.6(2)
C10 C9 H9 120.7
C8 C9 H9 120.7
N2 C10 C9 121.0(2)
N2 C10 C11 113.1(2)
C9 C10 C11 125.9(2)
N3 C11 C12 121.7(2)
N3 C11 C10 114.6(2)
C12 C11 C10 123.7(2)
C13 C12 C11 119.0(3)
C13 C12 H12 120.5
C11 C12 H12 120.5
C14 C13 C12 119.4(2)
C14 C13 H13 120.3
C12 C13 H13 120.3
C13 C14 C15 118.7(3)
C13 C14 H14 120.7
C15 C14 H14 120.7
N3 C15 C14 122.6(3)
N3 C15 H15 118.7
C14 C15 H15 118.7
C21 N21 C25 118.6(2)
C21 N21 Ni1 126.84(17)
C25 N21 Ni1 114.52(16)
C26 N22 C30 120.8(2)
C26 N22 Ni1 120.04(16)
C30 N22 Ni1 119.17(17)
C35 N23 C31 118.5(2)
C35 N23 Ni1 127.55(17)
C31 N23 Ni1 113.88(16)
N21 C21 C22 122.5(2)
N21 C21 H21 118.7
C22 C21 H21 118.7
C23 C22 C21 119.1(3)
C23 C22 H22 120.4
C21 C22 H22 120.4
C22 C23 C24 119.1(3)
C22 C23 H23 120.4
C24 C23 H23 120.4
C25 C24 C23 118.9(3)
C25 C24 H24 120.5
C23 C24 H24 120.5
N21 C25 C24 121.7(2)
N21 C25 C26 114.6(2)
C24 C25 C26 123.7(2)
N22 C26 C27 121.0(2)
N22 C26 C25 113.4(2)
C27 C26 C25 125.6(2)
C28 C27 C26 118.5(3)
C28 C27 H27 120.8
C26 C27 H27 120.8
C27 C28 C29 120.4(3)
C27 C28 H28 119.8
C29 C28 H28 119.8
C30 C29 C28 118.4(2)
C30 C29 H29 120.8
C28 C29 H29 120.8
N22 C30 C29 121.1(2)
N22 C30 C31 113.5(2)
C29 C30 C31 125.4(2)
N23 C31 C32 121.8(2)
N23 C31 C30 115.2(2)
C32 C31 C30 123.0(2)
C31 C32 C33 119.1(3)
C31 C32 H32 120.5
C33 C32 H32 120.5
C34 C33 C32 119.2(2)
C34 C33 H33 120.4
C32 C33 H33 120.4
C35 C34 C33 118.9(3)
C35 C34 H34 120.5
C33 C34 H34 120.5
N23 C35 C34 122.4(2)
N23 C35 H35 118.8
C34 C35 H35 118.8
O2 Cl1 O3 109.1(2)
O2 Cl1 O4 110.48(19)
O3 Cl1 O4 108.34(19)
O2 Cl1 O1 109.14(15)
O3 Cl1 O1 109.75(16)
O4 Cl1 O1 110.00(15)
O12 Cl2 O11 109.68(15)
O12 Cl2 O14 110.85(17)
O11 Cl2 O14 109.55(14)
O12 Cl2 O13 108.86(14)
O11 Cl2 O13 108.73(14)
O14 Cl2 O13 109.14(17)
H21A O21 H21B 103.2

loop_
_geom_bond_atom_site_label_1
_geom_bond_atom_site_label_2
_geom_bond_distance
Ni1 N2 1.999(2)
Ni1 N22 2.000(2)
Ni1 N1 2.110(2)
Ni1 N23 2.117(2)
Ni1 N3 2.119(2)
Ni1 N21 2.120(2)
N1 C1 1.345(3)
N1 C5 1.350(3)
N2 C6 1.345(3)
N2 C10 1.345(3)
N3 C15 1.337(3)
N3 C11 1.357(3)
C1 C2 1.379(4)
C1 H1 0.9500
C2 C3 1.375(4)
C2 H2 0.9500
C3 C4 1.379(4)
C3 H3 0.9500
C4 C5 1.384(4)
C4 H4 0.9500
C5 C6 1.482(4)
C6 C7 1.385(4)
C7 C8 1.383(4)
C7 H7 0.9500
C8 C9 1.385(4)
C8 H8 0.9500
C9 C10 1.378(4)
C9 H9 0.9500
C10 C11 1.487(4)
C11 C12 1.383(4)
C12 C13 1.383(4)
C12 H12 0.9500
C13 C14 1.380(4)
C13 H13 0.9500
C14 C15 1.383(4)
C14 H14 0.9500
C15 H15 0.9500
N21 C21 1.345(3)
N21 C25 1.354(3)
N22 C26 1.338(3)
N22 C30 1.347(3)
N23 C35 1.343(3)
N23 C31 1.353(3)
C21 C22 1.379(4)
C21 H21 0.9500
C22 C23 1.375(4)
C22 H22 0.9500
C23 C24 1.393(4)
C23 H23 0.9500
C24 C25 1.387(4)
C24 H24 0.9500
C25 C26 1.483(4)
C26 C27 1.388(4)
C27 C28 1.382(4)
C27 H27 0.9500
C28 C29 1.386(4)
C28 H28 0.9500
C29 C30 1.382(4)
C29 H29 0.9500
C30 C31 1.481(4)
C31 C32 1.381(4)
C32 C33 1.384(4)
C32 H32 0.9500
C33 C34 1.381(4)
C33 H33 0.9500
C34 C35 1.379(4)
C34 H34 0.9500
C35 H35 0.9500
Cl1 O2 1.409(2)
Cl1 O3 1.418(2)
Cl1 O4 1.419(2)
Cl1 O1 1.430(2)
Cl2 O12 1.429(2)
Cl2 O11 1.434(2)
Cl2 O14 1.435(2)
Cl2 O13 1.436(2)
O21 H21A 0.8400
O21 H21B 0.8398

loop_
_geom_hbond_atom_site_label_D
_geom_hbond_atom_site_label_H
_geom_hbond_atom_site_label_A
_geom_hbond_site_symmetry_A
_geom_hbond_distance_DH
_geom_hbond_distance_HA
_geom_hbond_distance_DA
_geom_hbond_angle_DHA
O21 H21A O3 . 0.84 2.01 2.772(5) 151
O21 H21B O1 3_566 0.84 2.08 2.845(5) 150
C1 H1 O2 . 0.95 2.58 3.490(4) 162
C2 H2 O4 . 0.95 2.59 3.292(4) 131
C4 H4 O12 2_545 0.95 2.32 3.127(3) 142
C9 H9 O13 2_645 0.95 2.53 3.417(3) 155
C12 H12 O13 2_645 0.95 2.66 3.539(3) 155
C15 H15 O3 1_655 0.95 2.45 3.265(4) 144
C15 H15 O21 1_655 0.95 2.48 3.124(5) 125
C21 H21 O11 . 0.95 2.52 3.255(3) 134
C21 H21 O14 . 0.95 2.60 3.319(4) 133
C24 H24 O2 3_666 0.95 2.65 3.575(4) 166
C32 H32 O1 3_656 0.95 2.39 3.243(3) 149
C34 H34 O11 1_545 0.95 2.52 3.095(3) 119
